data_7028462
loop_
_publ_author_name
'Patil, Rahul'
'Moirangthem, Anuradha'
'Butcher, Ray'
'Singh, Narinder'
'Basu, Anupam'
'Tayade, Kundan'
'Fegade, Umesh'
'Hundiwale, Dilip'
'Kuwar, Anil'

_publ_section_title
;
 Al(3+) selective colorimetric and fluorescent red shifting chemosensor:
 application in living cell imaging.
;
_journal_issue 7
_journal_name_full 'Dalton transactions (Cambridge, England : 2003)'
_journal_page_first 2895
_journal_page_last 2899
_journal_paper_doi 10.1039/c3dt52770k
_journal_volume 43
_journal_year 2014
_chemical_formula_moiety 'C18 H19 N3 O S'
_chemical_formula_sum 'C18 H19 N3 O S'
_chemical_formula_weight 325.42
_chemical_name_systematic
;
 ?
;
_space_group_IT_number 14
_symmetry_cell_setting monoclinic
_symmetry_space_group_name_Hall '-P 2yn'
_symmetry_space_group_name_H-M 'P 1 21/n 1'
_atom_sites_solution_hydrogens geom
_atom_sites_solution_primary direct
_atom_sites_solution_secondary difmap
_audit_creation_method SHELXL-97
_cell_angle_alpha 90.00
_cell_angle_beta 90.215(2)
_cell_angle_gamma 90.00
_cell_formula_units_Z 4
_cell_length_a 7.19959(18)
_cell_length_b 21.7936(5)
_cell_length_c 10.1893(2)
_cell_measurement_reflns_used 6662
_cell_measurement_temperature 123(2)
_cell_measurement_theta_max 75.4736
_cell_measurement_theta_min 4.0540
_cell_volume 1598.74(6)
_computing_cell_refinement
;
CrysAlisPro, Agilent Technologies,
Version 1.171.35.21 (release 20-01-2012 CrysAlis171 .NET)
(compiled Jan 23 2012,18:06:46)
;
_computing_data_collection
;
CrysAlisPro, Agilent Technologies,
Version 1.171.35.21 (release 20-01-2012 CrysAlis171 .NET)
(compiled Jan 23 2012,18:06:46)
;
_computing_data_reduction
;
CrysAlisPro, Agilent Technologies,
Version 1.171.35.21 (release 20-01-2012 CrysAlis171 .NET)
(compiled Jan 23 2012,18:06:46)
;
_computing_molecular_graphics 'SHELXTL (Sheldrick, 2008)'
_computing_publication_material 'SHELXTL (Sheldrick, 2008)'
_computing_structure_refinement 'SHELXL-97 (Sheldrick, 2008)'
_computing_structure_solution 'SHELXS-97 (Sheldrick, 2008)'
_diffrn_ambient_temperature 123(2)
_diffrn_detector_area_resol_mean 10.5081
_diffrn_measured_fraction_theta_full 0.999
_diffrn_measured_fraction_theta_max 0.976
_diffrn_measurement_device_type 'Xcalibur, Ruby, Gemini'
_diffrn_measurement_method '\w scans'
_diffrn_radiation_monochromator graphite
_diffrn_radiation_source 'Enhance (Cu) X-ray Source'
_diffrn_radiation_type CuK\a
_diffrn_radiation_wavelength 1.54184
_diffrn_reflns_av_R_equivalents 0.0360
_diffrn_reflns_av_sigmaI/netI 0.0283
_diffrn_reflns_limit_h_max 8
_diffrn_reflns_limit_h_min -9
_diffrn_reflns_limit_k_max 27
_diffrn_reflns_limit_k_min -21
_diffrn_reflns_limit_l_max 12
_diffrn_reflns_limit_l_min -12
_diffrn_reflns_number 10684
_diffrn_reflns_theta_full 67.50
_diffrn_reflns_theta_max 75.66
_diffrn_reflns_theta_min 4.06
_exptl_absorpt_coefficient_mu 1.857
_exptl_absorpt_correction_T_max 0.810
_exptl_absorpt_correction_T_min 0.638
_exptl_absorpt_correction_type analytical
_exptl_absorpt_process_details
;
CrysAlisPro, Agilent Technologies,
Version 1.171.35.21 (release 20-01-2012 CrysAlis171 .NET)
(compiled Jan 23 2012,18:06:46)
Analytical numeric absorption correction using a multifaceted crystal
            model based on expressions derived by R.C. Clark & J.S. Reid.
(Clark, R. C. & Reid, J. S. (1995). Acta Cryst. A51, 887-897)
;
_exptl_crystal_colour colorless
_exptl_crystal_density_diffrn 1.352
_exptl_crystal_density_method 'not measured'
_exptl_crystal_description prism
_exptl_crystal_F_000 688
_exptl_crystal_size_max 0.3631
_exptl_crystal_size_mid 0.2886
_exptl_crystal_size_min 0.1300
_refine_diff_density_max 0.354
_refine_diff_density_min -0.376
_refine_diff_density_rms 0.044
_refine_ls_extinction_coef 0.0015(5)
_refine_ls_extinction_expression Fc^*^=kFc[1+0.001xFc^2^\l^3^/sin(2\q)]^-1/4^
_refine_ls_extinction_method SHELXL
_refine_ls_goodness_of_fit_ref 1.056
_refine_ls_hydrogen_treatment mixed
_refine_ls_matrix_type full
_refine_ls_number_parameters 219
_refine_ls_number_reflns 3245
_refine_ls_number_restraints 23
_refine_ls_restrained_S_all 1.054
_refine_ls_R_factor_all 0.0414
_refine_ls_R_factor_gt 0.0387
_refine_ls_shift/su_max 0.001
_refine_ls_shift/su_mean 0.000
_refine_ls_structure_factor_coef Fsqd
_refine_ls_weighting_details 'calc w=1/[\s^2^(Fo^2^)+(0.0497P)^2^+0.6479P] where P=(Fo^2^+2Fc^2^)/3'
_refine_ls_weighting_scheme calc
_refine_ls_wR_factor_gt 0.0993
_refine_ls_wR_factor_ref 0.1022
_reflns_number_gt 3011
_reflns_number_total 3245
_reflns_threshold_expression >2sigma(I)
_cod_data_source_file c3dt52770k.txt
_cod_data_source_block shelxl
_cod_original_cell_volume 1598.74(7)
_cod_database_code 7028462

loop_
_symmetry_equiv_pos_as_xyz
'x, y, z'
'-x+1/2, y+1/2, -z+1/2'
'-x, -y, -z'
'x-1/2, -y-1/2, z-1/2'

loop_
_atom_site_label
_atom_site_type_symbol
_atom_site_fract_x
_atom_site_fract_y
_atom_site_fract_z
_atom_site_U_iso_or_equiv
_atom_site_adp_type
_atom_site_occupancy
_atom_site_symmetry_multiplicity
_atom_site_calc_flag
_atom_site_refinement_flags
_atom_site_disorder_assembly
_atom_site_disorder_group
S1A S 0.77558(7) 0.641874(19) 0.50462(4) 0.02473(16) Uani 0.8423(18) 1 d PD A 1
N1A N 0.4457(3) 0.65955(8) 0.59913(17) 0.0245(4) Uani 0.8423(18) 1 d PD A 1
C1A C 0.7493(2) 0.69865(6) 0.61930(14) 0.0253(4) Uani 0.8423(18) 1 d PGD A 1
C2A C 0.87930(17) 0.73869(6) 0.67292(14) 0.0329(4) Uani 0.8423(18) 1 d PGD A 1
H2A H 1.0053 0.7367 0.6458 0.040 Uiso 0.8423(18) 1 calc PR A 1
C3A C 0.82496(19) 0.78158(6) 0.76616(13) 0.0358(5) Uani 0.8423(18) 1 d PGD A 1
H3A H 0.9138 0.8089 0.8028 0.043 Uiso 0.8423(18) 1 calc PR A 1
C4A C 0.6406(2) 0.78444(6) 0.80577(12) 0.0359(5) Uani 0.8423(18) 1 d PGD A 1
H4A H 0.6035 0.8137 0.8695 0.043 Uiso 0.8423(18) 1 calc PR A 1
C5A C 0.51063(16) 0.74440(7) 0.75215(14) 0.0305(4) Uani 0.8423(18) 1 d PGD A 1
H5A H 0.3846 0.7463 0.7792 0.037 Uiso 0.8423(18) 1 calc PR A 1
C6A C 0.5650(2) 0.70151(7) 0.65892(15) 0.0250(4) Uani 0.8423(18) 1 d PGD A 1
C7A C 0.5380(6) 0.6263(2) 0.5153(6) 0.0211(8) Uani 0.8423(18) 1 d PD A 1
S1B S 0.3833(5) 0.66275(14) 0.6152(3) 0.02473(16) Uani 0.1577(18) 1 d PD A 2
N1B N 0.7032(14) 0.6431(4) 0.5197(9) 0.0245(4) Uani 0.1577(18) 1 d PD A 2
C1B C 0.5563(13) 0.7063(5) 0.6794(11) 0.0253(4) Uani 0.1577(18) 1 d PGD A 2
C2B C 0.5558(10) 0.7538(5) 0.7705(10) 0.0329(4) Uani 0.1577(18) 1 d PGD A 2
H2B H 0.4427 0.7662 0.8103 0.040 Uiso 0.1577(18) 1 calc PR A 2
C3B C 0.7208(12) 0.7833(4) 0.8033(8) 0.0358(5) Uani 0.1577(18) 1 d PGD A 2
H3B H 0.7204 0.8158 0.8655 0.043 Uiso 0.1577(18) 1 calc PR A 2
C4B C 0.8863(10) 0.7653(4) 0.7450(10) 0.0359(5) Uani 0.1577(18) 1 d PGD A 2
H4B H 0.9991 0.7854 0.7675 0.043 Uiso 0.1577(18) 1 calc PR A 2
C5B C 0.8869(12) 0.7178(4) 0.6540(9) 0.0305(4) Uani 0.1577(18) 1 d PGD A 2
H5B H 1.0000 0.7055 0.6141 0.037 Uiso 0.1577(18) 1 calc PR A 2
C6B C 0.7219(17) 0.6883(4) 0.6212(9) 0.0250(4) Uani 0.1577(18) 1 d PGD A 2
C7B C 0.539(3) 0.6197(15) 0.525(4) 0.0211(8) Uani 0.1577(18) 1 d PD A 2
O1 O 0.54745(13) 0.49390(5) 0.26649(10) 0.0271(2) Uani 1 1 d . . .
H1O H 0.560(3) 0.5264(11) 0.320(2) 0.054(6) Uiso 1 1 d . . .
N2 N 0.47846(16) 0.57903(5) 0.43546(11) 0.0232(2) Uani 1 1 d . . .
N3 N 0.04720(16) 0.37812(5) 0.09003(11) 0.0247(3) Uani 1 1 d . . .
C8 C 0.30262(18) 0.56351(6) 0.43055(12) 0.0225(3) Uani 1 1 d . A .
H8A H 0.2161 0.5841 0.4852 0.027 Uiso 1 1 calc R . .
C9 C 0.23922(18) 0.51655(6) 0.34516(12) 0.0211(3) Uani 1 1 d . . .
C10 C 0.36371(18) 0.48255(6) 0.26407(12) 0.0213(3) Uani 1 1 d . A .
C11 C 0.29959(18) 0.43758(6) 0.18062(13) 0.0224(3) Uani 1 1 d . . .
H11A H 0.3858 0.4157 0.1281 0.027 Uiso 1 1 calc R A .
C12 C 0.10920(18) 0.42326(6) 0.17111(12) 0.0215(3) Uani 1 1 d . A .
C13 C -0.01685(18) 0.45773(6) 0.25061(13) 0.0244(3) Uani 1 1 d . . .
H13A H -0.1464 0.4497 0.2458 0.029 Uiso 1 1 calc R A .
C14 C 0.04827(18) 0.50215(6) 0.33335(13) 0.0239(3) Uani 1 1 d . A .
H14A H -0.0383 0.5243 0.3852 0.029 Uiso 1 1 calc R . .
C15 C 0.1752(2) 0.34588(6) 0.00244(14) 0.0273(3) Uani 1 1 d . . .
H15A H 0.1186 0.3063 -0.0236 0.033 Uiso 1 1 calc R . .
H15B H 0.2911 0.3367 0.0512 0.033 Uiso 1 1 calc R . .
C16 C 0.2236(2) 0.38175(8) -0.12076(15) 0.0337(3) Uani 1 1 d . . .
H16A H 0.3159 0.3589 -0.1716 0.050 Uiso 1 1 calc R . .
H16B H 0.2746 0.4218 -0.0961 0.050 Uiso 1 1 calc R . .
H16C H 0.1113 0.3876 -0.1740 0.050 Uiso 1 1 calc R . .
C17 C -0.1511(2) 0.36466(7) 0.07462(16) 0.0334(3) Uani 1 1 d . . .
H17A H -0.2115 0.3669 0.1616 0.040 Uiso 1 1 calc R . .
H17B H -0.1656 0.3222 0.0416 0.040 Uiso 1 1 calc R . .
C18 C -0.2498(2) 0.40839(10) -0.01892(17) 0.0462(5) Uani 1 1 d . . .
H18A H -0.3800 0.3960 -0.0283 0.069 Uiso 1 1 calc R . .
H18B H -0.1892 0.4071 -0.1049 0.069 Uiso 1 1 calc R . .
H18C H -0.2435 0.4502 0.0162 0.069 Uiso 1 1 calc R . .

loop_
_atom_site_aniso_label
_atom_site_aniso_U_11
_atom_site_aniso_U_22
_atom_site_aniso_U_33
_atom_site_aniso_U_23
_atom_site_aniso_U_13
_atom_site_aniso_U_12
S1A 0.0261(3) 0.0239(2) 0.0242(2) -0.00420(14) 0.00094(17) -0.00317(17)
N1A 0.0244(9) 0.0250(8) 0.0242(8) 0.0022(5) -0.0001(7) -0.0010(7)
C1A 0.0330(11) 0.0204(9) 0.0227(7) 0.0040(7) 0.0001(7) -0.0053(7)
C2A 0.0416(10) 0.0256(9) 0.0315(10) -0.0041(8) -0.0003(7) -0.0094(8)
C3A 0.0492(12) 0.0278(9) 0.0305(9) -0.0072(7) -0.0022(9) -0.0107(9)
C4A 0.0545(12) 0.0242(8) 0.0290(9) -0.0047(7) 0.0005(9) -0.0042(9)
C5A 0.0424(10) 0.0221(9) 0.0269(9) -0.0008(7) 0.0003(8) 0.0027(8)
C6A 0.0381(9) 0.0192(8) 0.0177(9) 0.0028(6) -0.0034(7) 0.0022(7)
C7A 0.0278(7) 0.0171(14) 0.0183(14) 0.0052(13) -0.0020(6) 0.0009(7)
S1B 0.0261(3) 0.0239(2) 0.0242(2) -0.00420(14) 0.00094(17) -0.00317(17)
N1B 0.0244(9) 0.0250(8) 0.0242(8) 0.0022(5) -0.0001(7) -0.0010(7)
C1B 0.0330(11) 0.0204(9) 0.0227(7) 0.0040(7) 0.0001(7) -0.0053(7)
C2B 0.0416(10) 0.0256(9) 0.0315(10) -0.0041(8) -0.0003(7) -0.0094(8)
C3B 0.0492(12) 0.0278(9) 0.0305(9) -0.0072(7) -0.0022(9) -0.0107(9)
C4B 0.0545(12) 0.0242(8) 0.0290(9) -0.0047(7) 0.0005(9) -0.0042(9)
C5B 0.0424(10) 0.0221(9) 0.0269(9) -0.0008(7) 0.0003(8) 0.0027(8)
C6B 0.0381(9) 0.0192(8) 0.0177(9) 0.0028(6) -0.0034(7) 0.0022(7)
C7B 0.0278(7) 0.0171(14) 0.0183(14) 0.0052(13) -0.0020(6) 0.0009(7)
O1 0.0190(5) 0.0299(5) 0.0323(5) -0.0076(4) 0.0005(4) -0.0019(4)
N2 0.0277(6) 0.0204(5) 0.0215(5) 0.0004(4) -0.0025(4) -0.0006(4)
N3 0.0241(6) 0.0250(6) 0.0248(5) -0.0012(4) -0.0027(4) -0.0021(4)
C8 0.0269(7) 0.0203(6) 0.0203(6) 0.0029(5) 0.0001(5) 0.0037(5)
C9 0.0232(6) 0.0205(6) 0.0196(6) 0.0023(5) -0.0010(5) 0.0017(5)
C10 0.0196(6) 0.0224(6) 0.0220(6) 0.0029(5) -0.0012(5) 0.0007(5)
C11 0.0217(6) 0.0223(6) 0.0232(6) -0.0008(5) 0.0007(5) 0.0026(5)
C12 0.0243(6) 0.0207(6) 0.0195(6) 0.0032(5) -0.0027(5) 0.0001(5)
C13 0.0191(6) 0.0297(7) 0.0245(6) 0.0010(5) -0.0012(5) -0.0007(5)
C14 0.0223(6) 0.0275(7) 0.0218(6) 0.0009(5) 0.0016(5) 0.0045(5)
C15 0.0295(7) 0.0237(6) 0.0286(7) -0.0048(5) -0.0049(5) 0.0009(5)
C16 0.0311(7) 0.0417(8) 0.0282(7) -0.0032(6) 0.0008(6) 0.0024(6)
C17 0.0277(7) 0.0371(8) 0.0355(8) -0.0073(6) -0.0012(6) -0.0099(6)
C18 0.0269(8) 0.0771(14) 0.0345(8) -0.0053(8) -0.0053(6) 0.0081(8)

loop_
_atom_type_symbol
_atom_type_description
_atom_type_scat_dispersion_real
_atom_type_scat_dispersion_imag
_atom_type_scat_source
C C 0.0181 0.0091 'International Tables Vol C Tables 4.2.6.8 and 6.1.1.4'
H H 0.0000 0.0000 'International Tables Vol C Tables 4.2.6.8 and 6.1.1.4'
N N 0.0311 0.0180 'International Tables Vol C Tables 4.2.6.8 and 6.1.1.4'
O O 0.0492 0.0322 'International Tables Vol C Tables 4.2.6.8 and 6.1.1.4'
S S 0.3331 0.5567 'International Tables Vol C Tables 4.2.6.8 and 6.1.1.4'

loop_
_geom_angle_atom_site_label_1
_geom_angle_atom_site_label_2
_geom_angle_atom_site_label_3
_geom_angle
C1A S1A C7A 89.28(13)
C7A N1A C6A 109.7(3)
C2A C1A C6A 120.0
C2A C1A S1A 130.22(8)
C6A C1A S1A 109.78(8)
C3A C2A C1A 120.0
C3A C2A H2A 120.0
C1A C2A H2A 120.0
C2A C3A C4A 120.0
C2A C3A H3A 120.0
C4A C3A H3A 120.0
C5A C4A C3A 120.0
C5A C4A H4A 120.0
C3A C4A H4A 120.0
C4A C5A C6A 120.0
C4A C5A H5A 120.0
C6A C5A H5A 120.0
C5A C6A C1A 120.0
C5A C6A N1A 124.46(13)
C1A C6A N1A 115.54(12)
N1A C7A N2 130.0(3)
N1A C7A S1A 115.7(3)
N2 C7A S1A 114.3(3)
C1B S1B C7B 91.9(8)
C7B N1B C6B 108.8(12)
C2B C1B C6B 120.0
C2B C1B S1B 132.1(7)
C6B C1B S1B 107.8(7)
C1B C2B C3B 120.0
C1B C2B H2B 120.0
C3B C2B H2B 120.0
C4B C3B C2B 120.0
C4B C3B H3B 120.0
C2B C3B H3B 120.0
C3B C4B C5B 120.0
C3B C4B H4B 120.0
C5B C4B H4B 120.0
C4B C5B C6B 120.0
C4B C5B H5B 120.0
C6B C5B H5B 120.0
C5B C6B C1B 120.0
C5B C6B N1B 124.7(8)
C1B C6B N1B 115.1(8)
N1B C7B N2 121.6(19)
N1B C7B S1B 113.9(12)
N2 C7B S1B 120.8(16)
C10 O1 H1O 104.4(15)
C8 N2 C7B 120.3(9)
C8 N2 C7A 120.9(2)
C7B N2 C7A 7(2)
C12 N3 C15 120.78(11)
C12 N3 C17 121.85(12)
C15 N3 C17 116.97(11)
N2 C8 C9 121.22(12)
N2 C8 H8A 119.4
C9 C8 H8A 119.4
C14 C9 C8 121.53(12)
C14 C9 C10 116.57(12)
C8 C9 C10 121.88(12)
O1 C10 C11 118.01(12)
O1 C10 C9 120.85(12)
C11 C10 C9 121.14(12)
C10 C11 C12 121.62(12)
C10 C11 H11A 119.2
C12 C11 H11A 119.2
N3 C12 C11 121.30(12)
N3 C12 C13 121.09(12)
C11 C12 C13 117.61(12)
C14 C13 C12 120.30(12)
C14 C13 H13A 119.9
C12 C13 H13A 119.9
C13 C14 C9 122.76(12)
C13 C14 H14A 118.6
C9 C14 H14A 118.6
N3 C15 C16 113.77(12)
N3 C15 H15A 108.8
C16 C15 H15A 108.8
N3 C15 H15B 108.8
C16 C15 H15B 108.8
H15A C15 H15B 107.7
C15 C16 H16A 109.5
C15 C16 H16B 109.5
H16A C16 H16B 109.5
C15 C16 H16C 109.5
H16A C16 H16C 109.5
H16B C16 H16C 109.5
N3 C17 C18 113.20(13)
N3 C17 H17A 108.9
C18 C17 H17A 108.9
N3 C17 H17B 108.9
C18 C17 H17B 108.9
H17A C17 H17B 107.8
C17 C18 H18A 109.5
C17 C18 H18B 109.5
H18A C18 H18B 109.5
C17 C18 H18C 109.5
H18A C18 H18C 109.5
H18B C18 H18C 109.5

loop_
_geom_bond_atom_site_label_1
_geom_bond_atom_site_label_2
_geom_bond_distance
S1A C1A 1.7129
S1A C7A 1.748(4)
N1A C7A 1.305(5)
N1A C6A 1.3928(19)
C1A C2A 1.3900
C1A C6A 1.3900
C2A C3A 1.3900
C2A H2A 0.9500
C3A C4A 1.3900
C3A H3A 0.9500
C4A C5A 1.3900
C4A H4A 0.9500
C5A C6A 1.3900
C5A H5A 0.9500
C7A N2 1.379(4)
S1B C1B 1.696(6)
S1B C7B 1.73(2)
N1B C7B 1.291(19)
N1B C6B 1.435(9)
C1B C2B 1.3900
C1B C6B 1.3900
C2B C3B 1.3900
C2B H2B 0.9500
C3B C4B 1.3900
C3B H3B 0.9500
C4B C5B 1.3900
C4B H4B 0.9500
C5B C6B 1.3900
C5B H5B 0.9500
C7B N2 1.34(2)
O1 C10 1.3459(16)
O1 H1O 0.90(2)
N2 C8 1.3112(18)
N3 C12 1.3588(17)
N3 C15 1.4647(18)
N3 C17 1.4656(18)
C8 C9 1.4176(19)
C8 H8A 0.9500
C9 C14 1.4148(18)
C9 C10 1.4286(18)
C10 C11 1.3762(19)
C11 C12 1.4088(18)
C11 H11A 0.9500
C12 C13 1.4317(19)
C13 C14 1.365(2)
C13 H13A 0.9500
C14 H14A 0.9500
C15 C16 1.520(2)
C15 H15A 0.9900
C15 H15B 0.9900
C16 H16A 0.9800
C16 H16B 0.9800
C16 H16C 0.9800
C17 C18 1.522(2)
C17 H17A 0.9900
C17 H17B 0.9900
C18 H18A 0.9800
C18 H18B 0.9800
C18 H18C 0.9800

loop_
_geom_hbond_atom_site_label_D
_geom_hbond_atom_site_label_H
_geom_hbond_atom_site_label_A
_geom_hbond_distance_DH
_geom_hbond_distance_HA
_geom_hbond_distance_DA
_geom_hbond_angle_DHA
_geom_hbond_site_symmetry_A
O1 H1O N2 0.90(2) 1.74(2) 2.5806(15) 154(2) .
C13 H13A O1 0.95 2.42 3.2391(16) 144.8 1_455

loop_
_geom_torsion_atom_site_label_1
_geom_torsion_atom_site_label_2
_geom_torsion_atom_site_label_3
_geom_torsion_atom_site_label_4
_geom_torsion
C7A S1A C1A C2A -179.3(3)
C7A S1A C1A C6A 0.8(2)
C6A C1A C2A C3A 0.0
S1A C1A C2A C3A -179.90(16)
C1A C2A C3A C4A 0.0
C2A C3A C4A C5A 0.0
C3A C4A C5A C6A 0.0
C4A C5A C6A C1A 0.0
C4A C5A C6A N1A -179.83(19)
C2A C1A C6A C5A 0.0
S1A C1A C6A C5A 179.92(13)
C2A C1A C6A N1A 179.85(17)
S1A C1A C6A N1A -0.24(12)
C7A N1A C6A C5A 179.2(3)
C7A N1A C6A C1A -0.7(4)
C6A N1A C7A N2 179.2(6)
C6A N1A C7A S1A 1.3(5)
C1A S1A C7A N1A -1.2(5)
C1A S1A C7A N2 -179.5(4)
C7B S1B C1B C2B -177.5(18)
C7B S1B C1B C6B 4.2(17)
C6B C1B C2B C3B 0.0
S1B C1B C2B C3B -178.1(11)
C1B C2B C3B C4B 0.0
C2B C3B C4B C5B 0.0
C3B C4B C5B C6B 0.0
C4B C5B C6B C1B 0.0
C4B C5B C6B N1B 173.7(11)
C2B C1B C6B C5B 0.0
S1B C1B C6B C5B 178.5(9)
C2B C1B C6B N1B -174.3(10)
S1B C1B C6B N1B 4.3(7)
C7B N1B C6B C5B 172(2)
C7B N1B C6B C1B -14(2)
C6B N1B C7B N2 175(3)
C6B N1B C7B S1B 17(4)
C1B S1B C7B N1B -13(3)
C1B S1B C7B N2 -172(3)
N1B C7B N2 C8 -169(3)
S1B C7B N2 C8 -12(4)
N1B C7B N2 C7A -72(8)
S1B C7B N2 C7A 85(10)
N1A C7A N2 C8 4.1(9)
S1A C7A N2 C8 -178.0(2)
N1A C7A N2 C7B -84(9)
S1A C7A N2 C7B 94(9)
C7B N2 C8 C9 -174(2)
C7A N2 C8 C9 177.6(4)
N2 C8 C9 C14 -176.02(12)
N2 C8 C9 C10 2.22(19)
C14 C9 C10 O1 178.61(11)
C8 C9 C10 O1 0.29(19)
C14 C9 C10 C11 -0.93(19)
C8 C9 C10 C11 -179.26(12)
O1 C10 C11 C12 -179.35(12)
C9 C10 C11 C12 0.2(2)
C15 N3 C12 C11 -4.57(19)
C17 N3 C12 C11 -177.12(12)
C15 N3 C12 C13 175.82(12)
C17 N3 C12 C13 3.26(19)
C10 C11 C12 N3 -178.93(12)
C10 C11 C12 C13 0.70(19)
N3 C12 C13 C14 178.77(12)
C11 C12 C13 C14 -0.87(19)
C12 C13 C14 C9 0.1(2)
C8 C9 C14 C13 179.10(12)
C10 C9 C14 C13 0.76(19)
C12 N3 C15 C16 -78.83(16)
C17 N3 C15 C16 94.07(15)
C12 N3 C17 C18 80.50(17)
C15 N3 C17 C18 -92.32(16)
